data_4068303
loop_
_publ_author_name
'Volbeda, Jeroen'
'Meetsma, Auke'
'Bouwkamp, Marco W.'

_publ_section_title
;
 Electron-Deficient Iron Alkyl Complexes Supported by Diimine Ligand
 (Ph2CN)2C2H4: Evidence for Reversible Ethylene Binding
;
_journal_issue 1
_journal_name_full Organometallics
_journal_page_first 209
_journal_paper_doi 10.1021/om8006773
_journal_volume 28
_journal_year 2009
_chemical_compound_source 'see text'
_chemical_formula_moiety 'C28 H24 Cl2 Fe N2'
_chemical_formula_sum 'C28 H24 Cl2 Fe N2'
_chemical_formula_weight 515.26
_chemical_name_systematic ?
_space_group_IT_number 14
_symmetry_cell_setting monoclinic
_symmetry_Int_Tables_number 14
_symmetry_space_group_name_Hall '-P 2ybc'
_symmetry_space_group_name_H-M 'P 1 21/c 1'
_atom_sites_solution_hydrogens geom
_atom_sites_solution_primary heavy
_atom_sites_solution_secondary direct
_audit_creation_date '2007-04-19  08:13:54'
_audit_creation_method
;
 PLATON <TABLE ACC> option    (version :: 250307)
 SHELXL97-2 & Manual Editing
;
_audit_update_record
;
?

2008-07-01 # Formatted by publCIF
;
_cell_angle_alpha 90
_cell_angle_beta 96.9274(17)
_cell_angle_gamma 90
_cell_formula_units_Z 8
_cell_length_a 10.8649(10)
_cell_length_b 36.857(3)
_cell_length_c 12.3444(12)
_cell_measurement_reflns_used 5174
_cell_measurement_temperature 100(1)
_cell_measurement_theta_max 26.79
_cell_measurement_theta_min 2.51
_cell_volume 4907.2(8)
_computing_cell_refinement 'SAINT-Plus, Version 6.45, (Bruker, 2006)'
_computing_data_collection 'SMART, Version 5.632, (Bruker, 2006)'
_computing_data_reduction SAINT-Plus
_computing_molecular_graphics
;
 PLUTO (Meetsma, 2007)
 PLATON (Spek, 2003)
;
_computing_publication_material 'PLATON (Spek, 2003)'
_computing_structure_refinement 'SHELXL-97 (Sheldrick, 1997)'
_computing_structure_solution
;
 DIRDIF-99 (Beurskens et al., 1999)
;
_diffrn_ambient_temperature 100(1)
_diffrn_detector_area_resol_mean 66.06
_diffrn_measured_fraction_theta_full 0.999
_diffrn_measured_fraction_theta_max 0.999
_diffrn_measurement_device_type
;
  Bruker Smart Apex; CCD area detector
;
_diffrn_measurement_method '\f and \w scans'
_diffrn_radiation_detector
;
  CCD area-detector
;
_diffrn_radiation_monochromator 'parallel mounted graphite'
_diffrn_radiation_source 'fine focus sealed Siemens Mo tube '
_diffrn_radiation_type MoK\a
_diffrn_radiation_wavelength 0.71073
_diffrn_reflns_av_R_equivalents 0.0708
_diffrn_reflns_av_sigmaI/netI 0.0693
_diffrn_reflns_limit_h_max 12
_diffrn_reflns_limit_h_min -13
_diffrn_reflns_limit_k_max 39
_diffrn_reflns_limit_k_min -44
_diffrn_reflns_limit_l_max 15
_diffrn_reflns_limit_l_min -15
_diffrn_reflns_number 36180
_diffrn_reflns_reduction_process
;
 Intensity data were corrected for Lorentz and polarization
  effects, decay and absorption and reduced to F~o~^2^
  using SAINT-Plus & SADABS (Bruker, 2006).
;
_diffrn_reflns_theta_full 25.00
_diffrn_reflns_theta_max 25.68
_diffrn_reflns_theta_min 2.61
_diffrn_standards_decay_% 0
_diffrn_standards_number 0
_exptl_absorpt_coefficient_mu 0.851
_exptl_absorpt_correction_T_max 0.8727
_exptl_absorpt_correction_T_min 0.7034
_exptl_absorpt_correction_type multi-scan
_exptl_absorpt_process_details '(SADABS, (Bruker, 2006))'
_exptl_crystal_colour yellow
_exptl_crystal_density_diffrn 1.395
_exptl_crystal_density_method 'not measured'
_exptl_crystal_description block
_exptl_crystal_F_000 2128
_exptl_crystal_size_max 0.43
_exptl_crystal_size_mid 0.21
_exptl_crystal_size_min 0.16
_refine_diff_density_max 0.920
_refine_diff_density_min -0.320
_refine_diff_density_rms 0.077
_refine_ls_extinction_method none
_refine_ls_goodness_of_fit_ref 0.994
_refine_ls_hydrogen_treatment constr
_refine_ls_matrix_type full
_refine_ls_number_parameters 595
_refine_ls_number_reflns 9301
_refine_ls_number_restraints 0
_refine_ls_restrained_S_all 0.994
_refine_ls_R_factor_all 0.0772
_refine_ls_R_factor_gt 0.0460
_refine_ls_shift/su_max 0.001
_refine_ls_shift/su_mean 0.000
_refine_ls_structure_factor_coef Fsqd
_refine_ls_weighting_details 'calc w=1/[\s^2^(Fo^2^)+(0.0500P)^2^+0.0P] where P=(Fo^2^+2Fc^2^)/3'
_refine_ls_weighting_scheme calc
_refine_ls_wR_factor_gt 0.0951
_refine_ls_wR_factor_ref 0.1067
_reflns_number_gt 6548
_reflns_number_total 9301
_reflns_threshold_expression I>2\s(I)
_cod_data_source_file om8006773_si_001.cif
_cod_data_source_block DATNAM
_cod_depositor_comments
;
The following automatic conversions were performed:

'_symmetry_cell_setting' value 'Monoclinic' changed to 'monoclinic'
according to /home/saulius/struct/CIF-dictionaries/cif_core.dic
dictionary named 'cif_core.dic' version 2.4.2 from 2011-04-26.

Automatic conversion script
Id: cif_fix_values 1715 2011-07-08 13:25:40Z adriana 
;
_cod_original_sg_symbol_H-M 'P 21/c'
_cod_database_code 4068303
_vrn_publ_code_frame_time_sec 10.0
_vrn_publ_code_meas_time_hour 7.7

loop_
_symmetry_equiv_pos_site_id
_symmetry_equiv_pos_as_xyz
1 x,y,z
2 -x,1/2+y,1/2-z
3 -x,-y,-z
4 x,1/2-y,1/2+z

loop_
_atom_site_aniso_label
_atom_site_aniso_U_11
_atom_site_aniso_U_22
_atom_site_aniso_U_33
_atom_site_aniso_U_23
_atom_site_aniso_U_13
_atom_site_aniso_U_12
Fe1 0.0194(2) 0.0177(3) 0.0191(2) 0.0001(2) 0.0016(2) 0.0005(2)
Cl11 0.0244(4) 0.0255(5) 0.0373(5) 0.0025(4) 0.0068(3) -0.0029(3)
Cl12 0.0223(4) 0.0311(5) 0.0253(4) -0.0048(3) 0.0041(3) 0.0041(3)
N11 0.0205(13) 0.0211(16) 0.0200(13) 0.0014(11) 0.0006(10) -0.0005(11)
N12 0.0201(13) 0.0178(15) 0.0180(13) -0.0014(11) 0.0045(10) -0.0009(11)
C11 0.0147(15) 0.024(2) 0.0243(16) -0.0010(14) 0.0026(12) -0.0026(14)
C12 0.0204(16) 0.0213(19) 0.0228(16) -0.0006(13) -0.0041(13) -0.0028(14)
C13 0.0287(18) 0.035(2) 0.0189(16) -0.0017(15) 0.0025(13) 0.0043(16)
C14 0.0264(17) 0.022(2) 0.0318(18) 0.0003(15) 0.0089(14) 0.0053(15)
C15 0.0317(18) 0.031(2) 0.0265(18) 0.0054(15) -0.0037(14) -0.0009(16)
C16 0.0321(19) 0.041(2) 0.0223(17) 0.0045(16) 0.0070(14) 0.0044(17)
C17 0.0274(17) 0.029(2) 0.0240(16) 0.0019(15) 0.0101(14) 0.0096(15)
C18 0.0253(17) 0.024(2) 0.0176(15) 0.0029(13) 0.0006(13) 0.0016(14)
C19 0.0291(18) 0.032(2) 0.0260(17) -0.0051(15) -0.0014(14) -0.0050(16)
C110 0.036(2) 0.026(2) 0.0306(18) -0.0033(16) -0.0010(15) -0.0045(17)
C111 0.043(2) 0.018(2) 0.039(2) -0.0032(16) 0.0063(17) -0.0006(17)
C112 0.0272(19) 0.032(2) 0.066(3) -0.011(2) 0.0112(18) 0.0032(17)
C113 0.0255(18) 0.033(2) 0.040(2) -0.0087(17) -0.0011(15) 0.0009(16)
C114 0.0247(16) 0.0183(19) 0.0212(16) -0.0020(13) 0.0007(13) 0.0004(14)
C115 0.0265(17) 0.0165(18) 0.0202(15) -0.0011(13) -0.0004(13) -0.0040(14)
C116 0.0209(15) 0.0218(19) 0.0179(15) -0.0014(13) 0.0077(13) -0.0010(14)
C117 0.0177(15) 0.0160(18) 0.0214(15) 0.0005(13) 0.0025(12) -0.0016(13)
C118 0.0227(16) 0.024(2) 0.0240(16) -0.0030(14) 0.0017(13) -0.0004(14)
C119 0.0265(18) 0.021(2) 0.042(2) -0.0052(16) 0.0010(15) 0.0059(15)
C120 0.0359(19) 0.025(2) 0.0340(19) 0.0023(16) -0.0113(15) 0.0055(17)
C121 0.0365(19) 0.031(2) 0.0196(16) 0.0035(15) -0.0076(14) 0.0015(17)
C122 0.0321(18) 0.022(2) 0.0222(16) -0.0037(14) 0.0009(14) 0.0025(15)
C123 0.0257(16) 0.0174(18) 0.0153(14) -0.0009(13) 0.0019(12) 0.0009(14)
C124 0.0283(17) 0.022(2) 0.0210(16) 0.0004(14) 0.0009(13) 0.0033(15)
C125 0.038(2) 0.025(2) 0.0257(17) -0.0018(15) -0.0045(15) -0.0026(17)
C126 0.057(2) 0.020(2) 0.0285(19) -0.0039(15) -0.0072(17) 0.0024(18)
C127 0.041(2) 0.025(2) 0.0246(17) -0.0013(15) 0.0011(15) 0.0123(17)
C128 0.0293(18) 0.022(2) 0.0182(15) 0.0032(13) -0.0026(13) 0.0052(15)
Fe2 0.0213(2) 0.0169(3) 0.0186(2) -0.0008(2) 0.0013(2) 0.0011(2)
Cl21 0.0221(4) 0.0300(5) 0.0340(4) -0.0091(4) 0.0013(3) 0.0031(3)
Cl22 0.0253(4) 0.0224(5) 0.0229(4) 0.0002(3) 0.0024(3) -0.0024(3)
N21 0.0222(13) 0.0138(15) 0.0177(13) -0.0023(11) 0.0034(10) 0.0013(11)
N22 0.0209(13) 0.0171(15) 0.0175(13) 0.0010(11) 0.0025(10) 0.0004(11)
C21 0.0163(15) 0.0208(19) 0.0210(15) 0.0008(13) 0.0006(12) 0.0005(13)
C22 0.0282(17) 0.0185(19) 0.0152(14) -0.0004(13) 0.0081(13) 0.0048(14)
C23 0.0288(17) 0.023(2) 0.0207(16) -0.0023(14) 0.0061(13) -0.0007(15)
C24 0.0374(19) 0.018(2) 0.0282(18) -0.0018(14) 0.0120(15) -0.0006(15)
C25 0.043(2) 0.024(2) 0.0263(18) 0.0069(15) 0.0146(16) 0.0097(17)
C26 0.0298(18) 0.031(2) 0.0246(17) 0.0055(15) 0.0010(14) 0.0080(16)
C27 0.0272(17) 0.022(2) 0.0234(16) -0.0021(14) 0.0022(13) -0.0006(15)
C28 0.0234(16) 0.0169(18) 0.0144(14) 0.0001(13) -0.0005(12) 0.0031(14)
C29 0.0254(16) 0.0200(19) 0.0219(16) 0.0032(14) 0.0011(13) -0.0007(14)
C210 0.0281(17) 0.029(2) 0.0219(16) -0.0006(15) 0.0090(13) 0.0024(15)
C211 0.0270(17) 0.024(2) 0.0226(16) -0.0063(14) -0.0040(13) 0.0084(15)
C212 0.0309(18) 0.0147(19) 0.0240(16) -0.0005(14) -0.0035(13) -0.0025(14)
C213 0.0247(16) 0.023(2) 0.0186(15) 0.0012(14) 0.0016(13) -0.0020(15)
C214 0.0219(16) 0.0149(18) 0.0187(15) -0.0012(12) 0.0008(12) 0.0016(13)
C215 0.0249(16) 0.0189(19) 0.0185(15) -0.0005(13) 0.0011(13) 0.0029(14)
C216 0.0202(15) 0.0157(18) 0.0203(15) 0.0037(13) 0.0070(12) -0.0054(13)
C217 0.0237(16) 0.0237(19) 0.0119(14) 0.0011(13) 0.0061(12) 0.0008(14)
C218 0.0299(18) 0.021(2) 0.0224(16) 0.0025(14) -0.0025(13) -0.0011(15)
C219 0.040(2) 0.0165(19) 0.0284(18) 0.0001(14) -0.0009(15) 0.0011(16)
C220 0.0316(18) 0.030(2) 0.0251(17) 0.0054(15) 0.0009(14) 0.0118(16)
C221 0.0239(17) 0.032(2) 0.0221(16) 0.0024(15) -0.0011(13) -0.0029(15)
C222 0.0271(17) 0.022(2) 0.0211(16) 0.0009(14) 0.0047(13) -0.0047(15)
C223 0.0245(16) 0.0198(19) 0.0155(15) -0.0019(13) 0.0010(12) 0.0023(14)
C224 0.0294(17) 0.022(2) 0.0205(16) 0.0063(14) 0.0049(13) 0.0039(15)
C225 0.0371(19) 0.029(2) 0.0180(16) -0.0003(15) 0.0062(14) 0.0061(16)
C226 0.0375(19) 0.028(2) 0.0233(17) -0.0057(15) -0.0027(15) 0.0093(17)
C227 0.0397(19) 0.019(2) 0.0251(17) 0.0004(14) -0.0003(15) -0.0039(16)
C228 0.0356(19) 0.022(2) 0.0197(16) -0.0019(14) 0.0035(14) -0.0040(15)

loop_
_atom_site_label
_atom_site_type_symbol
_atom_site_thermal_displace_type
_atom_site_fract_x
_atom_site_fract_y
_atom_site_fract_z
_atom_site_occupancy
_atom_site_U_iso_or_equiv
Fe1 Fe Uani 0.29977(4) 0.08297(1) 0.20635(3) 1.000 0.0188(1)
Cl11 Cl Uani 0.12618(7) 0.05622(2) 0.24822(7) 1.000 0.0288(3)
Cl12 Cl Uani 0.48532(7) 0.05528(2) 0.19725(6) 1.000 0.0261(3)
N11 N Uani 0.2986(2) 0.13312(7) 0.29508(19) 1.000 0.0207(8)
N12 N Uani 0.2556(2) 0.11806(7) 0.07204(18) 1.000 0.0185(8)
C11 C Uani 0.3068(3) 0.13932(9) 0.3990(2) 1.000 0.0210(10)
C12 C Uani 0.3464(3) 0.11016(9) 0.4790(2) 1.000 0.0221(10)
C13 C Uani 0.4328(3) 0.08378(9) 0.4582(2) 1.000 0.0276(10)
C14 C Uani 0.4624(3) 0.05630(9) 0.5310(3) 1.000 0.0263(11)
C15 C Uani 0.4103(3) 0.05478(9) 0.6286(3) 1.000 0.0303(11)
C16 C Uani 0.3275(3) 0.08100(10) 0.6504(3) 1.000 0.0315(11)
C17 C Uani 0.2972(3) 0.10930(9) 0.5783(2) 1.000 0.0262(10)
C18 C Uani 0.2752(3) 0.17502(9) 0.4466(2) 1.000 0.0225(10)
C19 C Uani 0.3676(3) 0.19589(9) 0.5027(2) 1.000 0.0294(11)
C110 C Uani 0.3409(3) 0.22790(9) 0.5536(3) 1.000 0.0313(11)
C111 C Uani 0.2201(3) 0.23910(9) 0.5495(3) 1.000 0.0332(12)
C112 C Uani 0.1269(3) 0.21905(10) 0.4920(3) 1.000 0.0413(14)
C113 C Uani 0.1546(3) 0.18712(10) 0.4398(3) 1.000 0.0333(11)
C114 C Uani 0.2580(3) 0.16334(8) 0.2185(2) 1.000 0.0216(10)
C115 C Uani 0.2965(3) 0.15501(8) 0.1073(2) 1.000 0.0213(10)
C116 C Uani 0.1791(3) 0.11173(8) -0.0143(2) 1.000 0.0198(9)
C117 C Uani 0.1061(3) 0.13983(8) -0.0811(2) 1.000 0.0184(9)
C118 C Uani 0.0437(3) 0.16731(9) -0.0324(2) 1.000 0.0237(10)
C119 C Uani -0.0203(3) 0.19386(9) -0.0945(3) 1.000 0.0301(11)
C120 C Uani -0.0215(3) 0.19397(9) -0.2074(3) 1.000 0.0329(11)
C121 C Uani 0.0360(3) 0.16584(9) -0.2572(3) 1.000 0.0299(11)
C122 C Uani 0.0973(3) 0.13901(9) -0.1951(2) 1.000 0.0256(10)
C123 C Uani 0.1664(3) 0.07384(8) -0.0541(2) 1.000 0.0195(9)
C124 C Uani 0.0506(3) 0.05865(9) -0.0873(2) 1.000 0.0239(10)
C125 C Uani 0.0409(3) 0.02353(9) -0.1273(3) 1.000 0.0303(11)
C126 C Uani 0.1467(3) 0.00389(10) -0.1394(3) 1.000 0.0362(11)
C127 C Uani 0.2628(3) 0.01889(9) -0.1083(3) 1.000 0.0304(11)
C128 C Uani 0.2729(3) 0.05342(9) -0.0646(2) 1.000 0.0236(10)
H13 H Uiso 0.47117 0.08495 0.39308 1.000 0.0331
H14 H Uiso 0.51916 0.03804 0.51486 1.000 0.0315
H15 H Uiso 0.43185 0.03579 0.67939 1.000 0.0364
H16 H Uiso 0.29016 0.07976 0.71603 1.000 0.0379
H17 H Uiso 0.24318 0.12804 0.59638 1.000 0.0316
H19 H Uiso 0.45138 0.18810 0.50629 1.000 0.0354
H110 H Uiso 0.40570 0.24200 0.59117 1.000 0.0378
H111 H Uiso 0.20064 0.26063 0.58617 1.000 0.0396
H112 H Uiso 0.04337 0.22707 0.48798 1.000 0.0498
H113 H Uiso 0.09015 0.17363 0.39943 1.000 0.0399
H114 H Uiso 0.29649 0.18638 0.24650 1.000 0.0259
H114' H Uiso 0.16683 0.16611 0.21276 1.000 0.0259
H115 H Uiso 0.25909 0.17302 0.05354 1.000 0.0256
H115' H Uiso 0.38780 0.15677 0.11044 1.000 0.0256
H118 H Uiso 0.04531 0.16774 0.04475 1.000 0.0284
H119 H Uiso -0.06365 0.21212 -0.06018 1.000 0.0360
H120 H Uiso -0.06120 0.21306 -0.24995 1.000 0.0393
H121 H Uiso 0.03279 0.16518 -0.33446 1.000 0.0361
H122 H Uiso 0.13436 0.11959 -0.23002 1.000 0.0306
H124 H Uiso -0.02231 0.07249 -0.08242 1.000 0.0286
H125 H Uiso -0.03844 0.01294 -0.14635 1.000 0.0361
H126 H Uiso 0.13997 -0.01991 -0.16902 1.000 0.0432
H127 H Uiso 0.33536 0.00540 -0.11720 1.000 0.0362
H128 H Uiso 0.35247 0.06333 -0.04150 1.000 0.0283
Fe2 Fe Uani 0.73879(4) 0.17322(1) 0.20862(3) 1.000 0.0190(1)
Cl21 Cl Uani 0.55868(7) 0.19777(2) 0.24062(6) 1.000 0.0289(3)
Cl22 Cl Uani 0.91295(7) 0.20701(2) 0.19716(6) 1.000 0.0236(3)
N21 N Uani 0.7872(2) 0.12602(6) 0.30419(18) 1.000 0.0178(8)
N22 N Uani 0.7497(2) 0.13550(7) 0.08130(18) 1.000 0.0185(8)
C21 C Uani 0.7959(3) 0.12116(8) 0.4081(2) 1.000 0.0195(9)
C22 C Uani 0.8347(3) 0.08621(8) 0.4628(2) 1.000 0.0202(10)
C23 C Uani 0.7663(3) 0.05449(9) 0.4453(2) 1.000 0.0239(10)
C24 C Uani 0.8056(3) 0.02290(9) 0.5009(3) 1.000 0.0272(11)
C25 C Uani 0.9136(3) 0.02269(9) 0.5718(3) 1.000 0.0303(11)
C26 C Uani 0.9846(3) 0.05392(9) 0.5876(3) 1.000 0.0287(11)
C27 C Uani 0.9438(3) 0.08563(9) 0.5351(2) 1.000 0.0243(10)
C28 C Uani 0.7682(3) 0.15169(8) 0.4805(2) 1.000 0.0185(9)
C29 C Uani 0.6964(3) 0.14540(9) 0.5654(2) 1.000 0.0226(10)
C210 C Uani 0.6661(3) 0.17345(9) 0.6314(2) 1.000 0.0259(10)
C211 C Uani 0.7081(3) 0.20800(9) 0.6161(2) 1.000 0.0251(10)
C212 C Uani 0.7817(3) 0.21469(9) 0.5340(2) 1.000 0.0238(10)
C213 C Uani 0.8106(3) 0.18677(8) 0.4658(2) 1.000 0.0222(10)
C214 C Uani 0.8129(3) 0.09500(8) 0.2334(2) 1.000 0.0186(9)
C215 C Uani 0.8455(3) 0.10886(8) 0.1251(2) 1.000 0.0209(10)
C216 C Uani 0.6855(3) 0.13057(8) -0.0122(2) 1.000 0.0184(9)
C217 C Uani 0.5995(3) 0.15926(9) -0.0591(2) 1.000 0.0194(10)
C218 C Uani 0.6302(3) 0.19584(9) -0.0449(2) 1.000 0.0249(10)
C219 C Uani 0.5520(3) 0.22258(9) -0.0920(3) 1.000 0.0287(11)
C220 C Uani 0.4409(3) 0.21323(10) -0.1535(2) 1.000 0.0291(11)
C221 C Uani 0.4096(3) 0.17701(9) -0.1689(2) 1.000 0.0263(10)
C222 C Uani 0.4886(3) 0.15033(9) -0.1231(2) 1.000 0.0233(10)
C223 C Uani 0.6925(3) 0.09721(8) -0.0803(2) 1.000 0.0201(10)
C224 C Uani 0.7400(3) 0.09976(9) -0.1797(2) 1.000 0.0238(10)
C225 C Uani 0.7433(3) 0.06929(9) -0.2447(2) 1.000 0.0278(11)
C226 C Uani 0.6975(3) 0.03654(9) -0.2132(2) 1.000 0.0301(11)
C227 C Uani 0.6481(3) 0.03398(9) -0.1151(2) 1.000 0.0283(11)
C228 C Uani 0.6466(3) 0.06430(9) -0.0483(2) 1.000 0.0258(11)
H23 H Uiso 0.69260 0.05434 0.39533 1.000 0.0288
H24 H Uiso 0.75769 0.00137 0.48978 1.000 0.0326
H25 H Uiso 0.93953 0.00110 0.60997 1.000 0.0364
H26 H Uiso 1.06087 0.05354 0.63424 1.000 0.0345
H27 H Uiso 0.99071 0.10727 0.54833 1.000 0.0292
H29 H Uiso 0.66806 0.12154 0.57775 1.000 0.0271
H210 H Uiso 0.61591 0.16883 0.68777 1.000 0.0311
H211 H Uiso 0.68687 0.22724 0.66152 1.000 0.0301
H212 H Uiso 0.81241 0.23845 0.52437 1.000 0.0285
H213 H Uiso 0.85962 0.19166 0.40871 1.000 0.0267
H214 H Uiso 0.73894 0.07916 0.22117 1.000 0.0224
H214' H Uiso 0.88255 0.08046 0.26982 1.000 0.0224
H215 H Uiso 0.92805 0.12058 0.13517 1.000 0.0250
H215' H Uiso 0.84820 0.08844 0.07337 1.000 0.0250
H218 H Uiso 0.70570 0.20245 -0.00244 1.000 0.0299
H219 H Uiso 0.57433 0.24740 -0.08230 1.000 0.0344
H220 H Uiso 0.38649 0.23162 -0.18473 1.000 0.0349
H221 H Uiso 0.33381 0.17052 -0.21108 1.000 0.0314
H222 H Uiso 0.46731 0.12554 -0.13525 1.000 0.0280
H224 H Uiso 0.76995 0.12233 -0.20289 1.000 0.0285
H225 H Uiso 0.77752 0.07094 -0.31176 1.000 0.0334
H226 H Uiso 0.69977 0.01581 -0.25863 1.000 0.0360
H227 H Uiso 0.61541 0.01156 -0.09361 1.000 0.0339
H228 H Uiso 0.61399 0.06248 0.01952 1.000 0.0308

loop_
_atom_type_symbol
_atom_type_description
_atom_type_scat_dispersion_real
_atom_type_scat_dispersion_imag
_atom_type_scat_source
N N 0.0061 0.0033 'International Tables Vol C Tables 4.2.6.8 and 6.1.1.4'
Fe Fe 0.3463 0.8444 'International Tables Vol C Tables 4.2.6.8 and 6.1.1.4'
Cl Cl 0.1484 0.1585 'International Tables Vol C Tables 4.2.6.8 and 6.1.1.4'
H H 0.0000 0.0000 'International Tables Vol C Tables 4.2.6.8 and 6.1.1.4'
C C 0.0033 0.0016 'International Tables Vol C Tables 4.2.6.8 and 6.1.1.4'

loop_
_geom_angle_atom_site_label_1
_geom_angle_atom_site_label_2
_geom_angle_atom_site_label_3
_geom_angle
_geom_angle_publ_flag
Cl11 Fe1 Cl12 126.09(3) yes
Cl11 Fe1 N11 101.76(7) yes
Cl11 Fe1 N12 109.41(7) yes
Cl12 Fe1 N11 118.09(6) yes
Cl12 Fe1 N12 110.79(7) yes
N11 Fe1 N12 81.88(9) yes
N21 Fe2 N22 80.94(9) yes
Cl21 Fe2 N22 121.81(7) yes
Cl21 Fe2 Cl22 122.69(3) yes
Cl21 Fe2 N21 113.30(6) yes
Cl22 Fe2 N21 109.17(6) yes
Cl22 Fe2 N22 101.04(7) yes
Fe1 N11 C114 109.78(16) yes
Fe1 N11 C11 130.7(2) yes
C11 N11 C114 118.4(3) yes
Fe1 N12 C115 107.49(15) yes
Fe1 N12 C116 126.9(2) yes
C115 N12 C116 123.3(2) yes
Fe2 N21 C214 110.72(16) yes
C21 N21 C214 118.9(2) yes
Fe2 N21 C21 130.4(2) yes
Fe2 N22 C215 105.31(15) yes
Fe2 N22 C216 133.4(2) yes
C215 N22 C216 120.9(2) yes
N11 C11 C12 120.7(3) yes
N11 C11 C18 123.5(3) yes
C12 C11 C18 115.8(2) no
C13 C12 C17 118.9(3) no
C11 C12 C13 121.9(2) no
C11 C12 C17 119.3(3) no
C12 C13 C14 120.3(3) no
C13 C14 C15 120.7(3) no
C14 C15 C16 119.1(3) no
C15 C16 C17 121.1(3) no
C12 C17 C16 119.7(3) no
C11 C18 C19 119.9(3) no
C11 C18 C113 121.5(3) no
C19 C18 C113 118.6(3) no
C18 C19 C110 121.5(3) no
C19 C110 C111 119.5(3) no
C110 C111 C112 119.9(3) no
C111 C112 C113 120.3(3) no
C14 C13 H13 120.00 no
C12 C13 H13 120.00 no
C18 C113 C112 120.2(3) no
N11 C114 C115 109.3(2) yes
C13 C14 H14 120.00 no
C15 C14 H14 120.00 no
C16 C15 H15 120.00 no
C14 C15 H15 120.00 no
N12 C115 C114 110.3(2) yes
C117 C116 C123 116.7(2) no
C17 C16 H16 119.00 no
N12 C116 C123 118.0(3) yes
C15 C16 H16 119.00 no
N12 C116 C117 125.3(3) yes
C118 C117 C122 118.1(3) no
C116 C117 C118 121.3(2) no
C16 C17 H17 120.00 no
C116 C117 C122 120.6(3) no
C12 C17 H17 120.00 no
C117 C118 C119 121.0(3) no
C18 C19 H19 119.00 no
C110 C19 H19 119.00 no
C118 C119 C120 120.1(3) no
C119 C120 C121 119.3(3) no
C120 C121 C122 120.2(3) no
C117 C122 C121 121.0(3) no
C124 C123 C128 119.0(3) no
C116 C123 C124 121.4(3) no
C116 C123 C128 119.5(3) no
C123 C124 C125 120.5(3) no
C124 C125 C126 120.0(3) no
C125 C126 C127 120.1(3) no
C126 C127 C128 120.1(3) no
C123 C128 C127 120.3(3) no
C19 C110 H110 120.00 no
C111 C110 H110 120.00 no
C112 C111 H111 120.00 no
C110 C111 H111 120.00 no
C113 C112 H112 120.00 no
C111 C112 H112 120.00 no
C18 C113 H113 120.00 no
C112 C113 H113 120.00 no
C115 C114 H114' 110.00 no
H114' C114 H114 108.00 no
N11 C114 H114 110.00 no
C115 C114 H114 110.00 no
N11 C114 H114' 110.00 no
N12 C115 H115' 110.00 no
H115' C115 H115 108.00 no
N12 C115 H115 110.00 no
C114 C115 H115' 110.00 no
C114 C115 H115 110.00 no
C117 C118 H118 120.00 no
C119 C118 H118 120.00 no
C120 C119 H119 120.00 no
C118 C119 H119 120.00 no
C119 C120 H120 120.00 no
C121 C120 H120 120.00 no
N21 C21 C28 119.8(3) yes
C22 C21 C28 116.6(2) no
N21 C21 C22 123.7(3) yes
C120 C121 H121 120.00 no
C122 C121 H121 120.00 no
C117 C122 H122 119.00 no
C121 C122 H122 120.00 no
C21 C22 C23 122.7(3) no
C21 C22 C27 118.3(3) no
C23 C22 C27 119.0(3) no
C22 C23 C24 120.1(3) no
C125 C124 H124 120.00 no
C123 C124 H124 120.00 no
C23 C24 C25 120.4(3) no
C124 C125 H125 120.00 no
C24 C25 C26 120.1(3) no
C126 C125 H125 120.00 no
C25 C26 C27 119.6(3) no
C125 C126 H126 120.00 no
C127 C126 H126 120.00 no
C126 C127 H127 120.00 no
C128 C127 H127 120.00 no
C22 C27 C26 120.8(3) no
C123 C128 H128 120.00 no
C127 C128 H128 120.00 no
C21 C28 C29 119.7(3) no
C21 C28 C213 122.0(3) no
C29 C28 C213 118.4(3) no
C28 C29 C210 120.8(3) no
C22 C23 H23 120.00 no
C24 C23 H23 120.00 no
C23 C24 H24 120.00 no
C25 C24 H24 120.00 no
C24 C25 H25 120.00 no
C26 C25 H25 120.00 no
C25 C26 H26 120.00 no
C27 C26 H26 120.00 no
C22 C27 H27 120.00 no
C26 C27 H27 120.00 no
C210 C29 H29 120.00 no
C28 C29 H29 120.00 no
C29 C210 C211 120.4(3) no
C210 C211 C212 119.7(3) no
C211 C212 C213 120.2(3) no
C28 C213 C212 120.4(3) no
N21 C214 C215 109.9(2) yes
N22 C215 C214 108.5(2) yes
C217 C216 C223 116.1(2) no
N22 C216 C223 124.1(3) yes
N22 C216 C217 119.8(3) yes
C216 C217 C218 120.7(3) no
C216 C217 C222 120.8(3) no
C218 C217 C222 118.4(3) no
C217 C218 C219 120.7(3) no
C218 C219 C220 120.1(3) no
C219 C220 C221 119.8(3) no
C220 C221 C222 120.0(3) no
C217 C222 C221 121.0(3) no
C216 C223 C224 119.3(3) no
C216 C223 C228 120.9(2) no
C224 C223 C228 119.7(3) no
C223 C224 C225 119.7(3) no
C224 C225 C226 120.8(3) no
C225 C226 C227 119.8(3) no
C226 C227 C228 119.8(3) no
C223 C228 C227 120.3(3) no
C29 C210 H210 120.00 no
C211 C210 H210 120.00 no
C210 C211 H211 120.00 no
C212 C211 H211 120.00 no
C211 C212 H212 120.00 no
C213 C212 H212 120.00 no
C28 C213 H213 120.00 no
C212 C213 H213 120.00 no
N21 C214 H214' 110.00 no
N21 C214 H214 110.00 no
C215 C214 H214' 110.00 no
C215 C214 H214 110.00 no
H214' C214 H214 108.00 no
N22 C215 H215' 110.00 no
N22 C215 H215 110.00 no
C214 C215 H215' 110.00 no
C214 C215 H215 110.00 no
H215' C215 H215 108.00 no
C217 C218 H218 120.00 no
C219 C218 H218 120.00 no
C218 C219 H219 120.00 no
C220 C219 H219 120.00 no
C219 C220 H220 120.00 no
C221 C220 H220 120.00 no
C220 C221 H221 120.00 no
C222 C221 H221 120.00 no
C217 C222 H222 120.00 no
C221 C222 H222 120.00 no
C223 C224 H224 120.00 no
C225 C224 H224 120.00 no
C224 C225 H225 120.00 no
C226 C225 H225 120.00 no
C225 C226 H226 120.00 no
C227 C226 H226 120.00 no
C226 C227 H227 120.00 no
C228 C227 H227 120.00 no
C223 C228 H228 120.00 no
C227 C228 H228 120.00 no

loop_
_geom_bond_atom_site_label_1
_geom_bond_atom_site_label_2
_geom_bond_distance
_geom_bond_publ_flag
Fe1 Cl11 2.2431(9) yes
Fe1 Cl12 2.2744(9) yes
Fe1 N11 2.149(3) yes
Fe1 N12 2.112(2) yes
Fe2 N22 2.112(2) yes
Fe2 Cl21 2.2340(9) yes
Fe2 Cl22 2.2839(9) yes
Fe2 N21 2.132(2) yes
N11 C114 1.493(4) yes
N11 C11 1.296(3) yes
N12 C115 1.482(4) yes
N12 C116 1.291(4) yes
N21 C21 1.287(3) yes
N21 C214 1.486(4) yes
N22 C215 1.485(4) yes
N22 C216 1.288(3) yes
C11 C18 1.498(5) no
C11 C12 1.488(4) no
C12 C13 1.397(5) no
C12 C17 1.396(4) no
C13 C14 1.366(5) no
C14 C15 1.393(5) no
C15 C16 1.369(5) no
C16 C17 1.385(5) no
C18 C19 1.383(4) no
C18 C113 1.377(5) no
C19 C110 1.384(5) no
C110 C111 1.371(5) no
C111 C112 1.379(5) no
C112 C113 1.392(5) no
C13 H13 0.9500 no
C14 H14 0.9500 no
C114 C115 1.514(4) no
C15 H15 0.9500 no
C116 C123 1.481(4) no
C16 H16 0.9500 no
C116 C117 1.491(4) no
C117 C122 1.399(3) no
C17 H17 0.9500 no
C117 C118 1.395(4) no
C118 C119 1.379(5) no
C19 H19 0.9500 no
C119 C120 1.392(5) no
C120 C121 1.391(5) no
C121 C122 1.373(5) no
C123 C128 1.399(5) no
C123 C124 1.393(5) no
C124 C125 1.385(5) no
C125 C126 1.382(5) no
C126 C127 1.388(5) no
C127 C128 1.382(5) no
C110 H110 0.9500 no
C111 H111 0.9500 no
C112 H112 0.9500 no
C113 H113 0.9500 no
C114 H114' 0.9900 no
C114 H114 0.9900 no
C115 H115' 0.9900 no
C115 H115 0.9900 no
C118 H118 0.9500 no
C119 H119 0.9500 no
C120 H120 0.9500 no
C21 C28 1.490(4) no
C21 C22 1.491(4) no
C121 H121 0.9500 no
C22 C27 1.395(4) no
C22 C23 1.388(4) no
C122 H122 0.9500 no
C23 C24 1.392(5) no
C24 C25 1.377(5) no
C124 H124 0.9500 no
C25 C26 1.386(5) no
C125 H125 0.9500 no
C126 H126 0.9500 no
C26 C27 1.383(5) no
C127 H127 0.9500 no
C128 H128 0.9500 no
C28 C29 1.399(4) no
C28 C213 1.392(4) no
C29 C210 1.381(4) no
C23 H23 0.9500 no
C24 H24 0.9500 no
C25 H25 0.9500 no
C26 H26 0.9500 no
C27 H27 0.9500 no
C29 H29 0.9500 no
C210 C211 1.373(5) no
C211 C212 1.387(4) no
C212 C213 1.389(4) no
C214 C215 1.513(4) no
C216 C217 1.482(4) no
C216 C223 1.497(4) no
C217 C222 1.398(4) no
C217 C218 1.395(5) no
C218 C219 1.383(5) no
C219 C220 1.390(5) no
C220 C221 1.385(5) no
C221 C222 1.381(4) no
C223 C228 1.387(4) no
C223 C224 1.391(4) no
C224 C225 1.383(4) no
C225 C226 1.379(5) no
C226 C227 1.386(4) no
C227 C228 1.390(4) no
C210 H210 0.9500 no
C211 H211 0.9500 no
C212 H212 0.9500 no
C213 H213 0.9500 no
C214 H214' 0.9900 no
C214 H214 0.9900 no
C215 H215' 0.9900 no
C215 H215 0.9900 no
C218 H218 0.9500 no
C219 H219 0.9500 no
C220 H220 0.9500 no
C221 H221 0.9500 no
C222 H222 0.9500 no
C224 H224 0.9500 no
C225 H225 0.9500 no
C226 H226 0.9500 no
C227 H227 0.9500 no
C228 H228 0.9500 no

loop_
_geom_contact_atom_site_label_1
_geom_contact_atom_site_label_2
_geom_contact_distance
_geom_contact_site_symmetry_2
_geom_contact_publ_flag
Fe1 C13 3.267(3) . no
Fe1 C128 3.496(3) . no
Fe2 C213 3.216(3) . no
Fe2 C218 3.315(3) . no
Fe1 H13 2.7800 . no
Fe1 H128 3.2600 . no
Fe2 H218 2.8000 . no
Fe2 H213 2.7400 . no
Cl11 N11 3.408(3) . no
Cl12 C13 3.500(3) . no
Cl21 C115 3.489(3) . no
Cl21 C114 3.485(3) . no
Cl21 C219 3.596(4) 4_555 no
Cl22 N22 3.395(3) . no
Cl22 C118 3.628(3) 1_655 no
Cl11 H125 2.9500 3_555 no
Cl11 H214' 2.8400 1_455 no
Cl11 H25 2.8900 3_656 no
Cl12 H214 2.8700 . no
Cl12 H13 2.6700 . no
Cl12 H228 2.7500 . no
Cl12 H23 3.1200 . no
Cl12 H227 2.9300 3_655 no
Cl12 H128 3.1400 . no
Cl21 H219 2.9700 4_555 no
Cl21 H114 2.8900 . no
Cl21 H115' 2.7600 . no
Cl22 H213 2.8000 . no
Cl22 H218 3.1400 . no
Cl22 H120 3.0200 4_655 no
Cl22 H212 3.0400 4_554 no
Cl22 H118 2.8900 1_655 no
Cl22 H114' 3.1300 1_655 no
N11 Cl11 3.408(3) . no
N11 N12 2.792(3) . no
N11 C115 2.452(3) . no
N12 C114 2.458(4) . no
N12 N11 2.792(3) . no
N21 N22 2.755(3) . no
N21 C215 2.455(3) . no
N22 N21 2.755(3) . no
N22 C214 2.432(4) . no
N22 Cl22 3.395(3) . no
N11 H13 2.7500 . no
N12 H128 2.7400 . no
N12 H118 2.9200 . no
N21 H213 2.8100 . no
N22 H218 2.7000 . no
C13 Cl12 3.500(3) . no
C13 Fe1 3.267(3) . no
C14 C23 3.587(5) . no
C15 C226 3.540(5) 1_556 no
C17 C19 3.437(5) . no
C17 C113 3.593(5) . no
C19 C210 3.533(4) . no
C19 C17 3.437(5) . no
C23 C14 3.587(5) . no
C23 C214 3.106(4) . no
C25 C225 3.538(5) 1_556 no
C25 C25 3.204(5) 3_756 no
C26 C225 3.576(5) 1_556 no
C27 C29 3.530(5) . no
C29 C224 3.549(4) 1_556 no
C29 C27 3.530(5) . no
C110 C219 3.580(5) 4_555 no
C12 H19 3.0900 . no
C113 C17 3.593(5) . no
C113 C114 3.199(4) . no
C114 Cl21 3.485(3) . no
C114 C113 3.199(4) . no
C15 H24 3.0200 3_656 no
C115 C118 3.095(4) . no
C115 Cl21 3.489(3) . no
C16 H26 3.0500 1_455 no
C16 H122 3.0600 1_556 no
C18 H114 2.5400 . no
C118 Cl22 3.628(3) 1_455 no
C18 H17 2.5900 . no
C118 C115 3.095(4) . no
C18 H114' 3.0000 . no
C120 C211 3.479(5) 1_454 no
C22 H214 3.0500 . no
C22 H214' 2.5100 . no
C122 C124 3.311(5) . no
C22 H29 2.7600 . no
C22 H225 2.9800 1_556 no
C23 H214' 2.8000 . no
C23 H214 2.8900 . no
C23 H14 2.9800 . no
C23 H225 3.0500 1_556 no
C24 H225 2.9600 1_556 no
C124 C122 3.311(5) . no
C25 H225 2.8200 1_556 no
C25 H25 3.0400 3_756 no
C26 H225 2.7700 1_556 no
C127 C227 3.420(5) 3_655 no
C27 H225 2.8200 1_556 no
C28 H27 2.9600 . no
C128 Fe1 3.496(3) . no
C29 H224 3.0000 1_556 no
C210 C19 3.533(4) . no
C211 C120 3.479(5) 1_656 no
C213 Fe2 3.216(3) . no
C113 H114' 2.9300 . no
C113 H17 2.9900 . no
C113 H114 2.9900 . no
C114 H113 3.0700 . no
C214 C23 3.106(4) . no
C114 H118 2.9600 . no
C115 H118 2.7900 . no
C215 C228 3.291(4) . no
C117 H115 2.5200 . no
C117 H124 2.8500 . no
C118 H215 3.0700 1_455 no
C218 Fe2 3.315(3) . no
C118 H115 2.4600 . no
C219 C110 3.580(5) 4_554 no
C219 Cl21 3.596(4) 4_554 no
C122 H221 2.8500 . no
C222 C224 3.447(5) . no
C123 H122 2.7400 . no
C124 H122 3.0600 . no
C224 C222 3.447(5) . no
C224 C29 3.549(4) 1_554 no
C225 C26 3.576(5) 1_554 no
C225 C25 3.538(5) 1_554 no
C226 C15 3.540(5) 1_554 no
C127 H227 2.9000 3_655 no
C227 C127 3.420(5) 3_655 no
C128 H16 2.9000 1_554 no
C228 C215 3.291(4) . no
C210 H224 2.9100 1_556 no
C210 H19 2.6900 . no
C211 H19 3.0400 . no
C211 H120 2.8400 1_656 no
C212 H112 3.0000 1_655 no
C212 H219 2.8800 4_555 no
C212 H120 2.9900 1_656 no
C213 H112 2.9200 1_655 no
C214 H126 2.9400 3_655 no
C214 H23 2.9300 . no
C217 H224 3.0400 . no
C221 H210 3.0300 1_554 no
C222 H210 2.9300 1_554 no
C223 H222 2.6700 . no
C223 H215' 2.4100 . no
C224 H124 2.8900 1_655 no
C225 H29 2.9600 1_554 no
C225 H124 3.0500 1_655 no
C226 H15 3.0300 1_554 no
C226 H125 3.0200 1_655 no
C228 H215' 2.6600 . no
C228 H222 3.0900 . no
H114' Cl22 3.1300 1_455 no
H114' C18 3.0000 . no
H114' H118 2.3200 . no
H114' H113 2.5600 . no
H114' C113 2.9300 . no
H115' Cl21 2.7600 . no
H214' C23 2.8000 . no
H214' Cl11 2.8400 1_655 no
H214' C22 2.5100 . no
H214' H126 2.5500 3_655 no
H215' C223 2.4100 . no
H215' C228 2.6600 . no
H215' H124 2.5800 1_655 no
H13 Fe1 2.7800 . no
H13 Cl12 2.6700 . no
H13 N11 2.7500 . no
H14 H23 2.6000 . no
H14 C23 2.9800 . no
H15 C226 3.0300 1_556 no
H16 H122 2.3900 1_556 no
H16 C128 2.9000 1_556 no
H17 C18 2.5900 . no
H17 C113 2.9900 . no
H17 H122 2.5900 1_556 no
H19 C210 2.6900 . no
H19 C211 3.0400 . no
H19 C12 3.0900 . no
H23 H14 2.6000 . no
H23 Cl12 3.1200 . no
H23 C214 2.9300 . no
H23 H214 2.4400 . no
H24 C15 3.0200 3_656 no
H25 Cl11 2.8900 3_656 no
H25 C25 3.0400 3_756 no
H26 C16 3.0500 1_655 no
H27 H121 2.5900 1_656 no
H27 C28 2.9600 . no
H29 C22 2.7600 . no
H29 H225 2.5200 1_556 no
H29 C225 2.9600 1_556 no
H111 H115 2.5700 4_555 no
H112 C212 3.0000 1_455 no
H112 H119 2.5600 4_555 no
H112 C213 2.9200 1_455 no
H112 H213 2.4900 1_455 no
H113 H114' 2.5600 . no
H113 C114 3.0700 . no
H114 Cl21 2.8900 . no
H114 C18 2.5400 . no
H114 C113 2.9900 . no
H115 C118 2.4600 . no
H115 H118 2.3200 . no
H115 H111 2.5700 4_554 no
H115 C117 2.5200 . no
H118 N12 2.9200 . no
H118 C114 2.9600 . no
H118 Cl22 2.8900 1_455 no
H118 H215 2.5000 1_455 no
H118 H115 2.3200 . no
H118 C115 2.7900 . no
H118 H114' 2.3200 . no
H119 H212 2.5600 4_454 no
H119 H112 2.5600 4_554 no
H120 Cl22 3.0200 4_454 no
H120 C211 2.8400 1_454 no
H120 C212 2.9900 1_454 no
H121 H27 2.5900 1_454 no
H122 C16 3.0600 1_554 no
H122 C123 2.7400 . no
H122 C124 3.0600 . no
H122 H16 2.3900 1_554 no
H122 H17 2.5900 1_554 no
H124 C224 2.8900 1_455 no
H124 C225 3.0500 1_455 no
H124 C117 2.8500 . no
H124 H215' 2.5800 1_455 no
H125 C226 3.0200 1_455 no
H125 Cl11 2.9500 3_555 no
H126 H214' 2.5500 3_655 no
H126 C214 2.9400 3_655 no
H128 Cl12 3.1400 . no
H128 N12 2.7400 . no
H128 Fe1 3.2600 . no
H210 C221 3.0300 1_556 no
H210 C222 2.9300 1_556 no
H212 Cl22 3.0400 4_555 no
H212 H119 2.5600 4_655 no
H212 H218 2.4700 4_555 no
H213 Fe2 2.7400 . no
H213 Cl22 2.8000 . no
H213 N21 2.8100 . no
H213 H112 2.4900 1_655 no
H214 Cl12 2.8700 . no
H214 C22 3.0500 . no
H214 C23 2.8900 . no
H214 H23 2.4400 . no
H215 C118 3.0700 1_655 no
H215 H118 2.5000 1_655 no
H218 Fe2 2.8000 . no
H218 Cl22 3.1400 . no
H218 N22 2.7000 . no
H218 H212 2.4700 4_554 no
H219 Cl21 2.9700 4_554 no
H219 C212 2.8800 4_554 no
H221 C122 2.8500 . no
H222 C223 2.6700 . no
H222 C228 3.0900 . no
H224 C29 3.0000 1_554 no
H224 C210 2.9100 1_554 no
H224 C217 3.0400 . no
H225 C22 2.9800 1_554 no
H225 C23 3.0500 1_554 no
H225 C24 2.9600 1_554 no
H225 C25 2.8200 1_554 no
H225 C26 2.7700 1_554 no
H225 C27 2.8200 1_554 no
H225 H29 2.5200 1_554 no
H227 Cl12 2.9300 3_655 no
H227 C127 2.9000 3_655 no
H228 Cl12 2.7500 . no

loop_
_geom_hbond_atom_site_label_D
_geom_hbond_atom_site_label_H
_geom_hbond_atom_site_label_A
_geom_hbond_distance_DH
_geom_hbond_distance_HA
_geom_hbond_distance_DA
_geom_hbond_angle_DHA
_geom_hbond_publ_flag
C115 H115' Cl21 0.9900 2.7600 3.489(3) 131.00 yes
C13 H13 Cl12 0.9500 2.6700 3.500(3) 146.00 yes
C213 H213 Cl22 0.9500 2.8000 3.699(3) 158.00 yes
C228 H228 Cl12 0.9500 2.7500 3.695(3) 171.00 yes

loop_
_geom_torsion_atom_site_label_1
_geom_torsion_atom_site_label_2
_geom_torsion_atom_site_label_3
_geom_torsion_atom_site_label_4
_geom_torsion
_geom_torsion_publ_flag
Cl11 Fe1 N11 C11 64.1(3) no
Cl11 Fe1 N11 C114 -103.34(17) no
Cl12 Fe1 N11 C11 -78.4(3) no
Cl12 Fe1 N11 C114 114.19(17) no
N12 Fe1 N11 C11 172.3(3) no
N12 Fe1 N11 C114 4.92(18) no
Cl11 Fe1 N12 C115 121.29(16) no
Cl11 Fe1 N12 C116 -41.6(3) no
Cl12 Fe1 N12 C115 -95.41(17) no
Cl12 Fe1 N12 C116 101.7(2) no
N11 Fe1 N12 C115 21.62(17) no
N11 Fe1 N12 C116 -141.3(3) no
Cl22 Fe2 N21 C21 87.0(3) no
Cl22 Fe2 N21 C214 -93.32(18) no
N22 Fe2 N21 C21 -174.3(3) no
N22 Fe2 N21 C214 5.30(18) no
Cl21 Fe2 N22 C215 -143.04(15) no
Cl21 Fe2 N22 C216 29.4(3) no
Cl22 Fe2 N22 C215 76.74(17) no
Cl22 Fe2 N22 C216 -110.8(3) no
N21 Fe2 N22 C215 -31.17(17) no
N21 Fe2 N22 C216 141.3(3) no
Cl21 Fe2 N21 C214 126.13(17) no
Cl21 Fe2 N21 C21 -53.5(3) no
Fe1 N11 C11 C18 -165.2(2) no
Fe1 N11 C11 C12 13.3(4) no
Fe1 N11 C114 C115 -30.2(3) no
C114 N11 C11 C12 179.8(3) no
C114 N11 C11 C18 1.3(4) no
C11 N11 C114 C115 160.6(3) no
C115 N12 C116 C117 -9.9(4) no
C115 N12 C116 C123 167.0(3) no
Fe1 N12 C115 C114 -45.2(3) no
C116 N12 C115 C114 118.5(3) no
Fe1 N12 C116 C123 -32.6(4) no
Fe1 N12 C116 C117 150.5(2) no
C214 N21 C21 C28 -178.8(3) no
Fe2 N21 C214 C215 21.8(3) no
C214 N21 C21 C22 2.1(4) no
Fe2 N21 C21 C22 -178.3(2) no
Fe2 N21 C21 C28 0.8(4) no
C21 N21 C214 C215 -158.6(3) no
C215 N22 C216 C223 5.2(4) no
Fe2 N22 C215 C214 52.3(2) no
C216 N22 C215 C214 -121.3(3) no
Fe2 N22 C216 C217 14.6(4) no
Fe2 N22 C216 C223 -166.3(2) no
C215 N22 C216 C217 -173.9(3) no
N11 C11 C12 C13 33.9(5) no
C12 C11 C18 C113 -108.5(3) no
N11 C11 C12 C17 -146.9(3) no
C18 C11 C12 C13 -147.5(3) no
C18 C11 C12 C17 31.7(4) no
N11 C11 C18 C19 -112.6(3) no
N11 C11 C18 C113 70.1(4) no
C12 C11 C18 C19 68.8(4) no
C11 C12 C17 C16 176.0(3) no
C13 C12 C17 C16 -4.8(5) no
C17 C12 C13 C14 4.2(5) no
C11 C12 C13 C14 -176.7(3) no
C12 C13 C14 C15 -2.2(5) no
C13 C14 C15 C16 0.8(5) no
C14 C15 C16 C17 -1.5(5) no
C15 C16 C17 C12 3.5(5) no
C113 C18 C19 C110 1.5(4) no
C11 C18 C19 C110 -175.9(3) no
C11 C18 C113 C112 175.0(3) no
C19 C18 C113 C112 -2.3(5) no
C18 C19 C110 C111 0.7(5) no
N21 C21 C22 C23 -63.7(4) no
N21 C21 C22 C27 116.9(3) no
C28 C21 C22 C23 117.3(3) no
C28 C21 C22 C27 -62.2(4) no
N21 C21 C28 C29 136.1(3) no
N21 C21 C28 C213 -43.2(4) no
C22 C21 C28 C29 -44.8(4) no
C22 C21 C28 C213 135.9(3) no
C21 C22 C23 C24 -178.3(3) no
C27 C22 C23 C24 1.1(4) no
C21 C22 C27 C26 -179.6(3) no
C23 C22 C27 C26 0.9(4) no
C22 C23 C24 C25 -1.3(5) no
C23 C24 C25 C26 -0.6(5) no
C24 C25 C26 C27 2.6(5) no
C25 C26 C27 C22 -2.8(5) no
C21 C28 C29 C210 -177.9(3) no
C213 C28 C29 C210 1.4(4) no
C21 C28 C213 C212 179.2(3) no
C29 C28 C213 C212 -0.1(4) no
C28 C29 C210 C211 -1.3(5) no
C29 C210 C211 C212 -0.2(4) no
C210 C211 C212 C213 1.5(4) no
C211 C212 C213 C28 -1.3(5) no
N21 C214 C215 N22 -49.8(3) no
N22 C216 C217 C218 36.6(4) no
N22 C216 C217 C222 -146.6(3) no
C223 C216 C217 C218 -142.5(3) no
C223 C216 C217 C222 34.3(4) no
N22 C216 C223 C224 -113.6(3) no
N22 C216 C223 C228 69.8(4) no
C217 C216 C223 C224 65.5(4) no
C217 C216 C223 C228 -111.2(3) no
C216 C217 C218 C219 177.6(3) no
C222 C217 C218 C219 0.8(4) no
C216 C217 C222 C221 -178.6(3) no
C218 C217 C222 C221 -1.7(4) no
C217 C218 C219 C220 0.6(5) no
C218 C219 C220 C221 -1.0(5) no
C219 C220 C221 C222 0.1(4) no
C220 C221 C222 C217 1.3(4) no
C216 C223 C224 C225 -178.0(3) no
C228 C223 C224 C225 -1.3(5) no
C216 C223 C228 C227 176.8(3) no
C224 C223 C228 C227 0.1(5) no
C223 C224 C225 C226 1.4(5) no
C224 C225 C226 C227 -0.3(5) no
C225 C226 C227 C228 -0.9(5) no
C226 C227 C228 C223 1.0(5) no
